data_4340908
loop_
_publ_author_name
'Nugent, Joseph W.'
'Lee, Hyunjung'
'Lee, Hee-Seung'
'Reibenspies, Joseph H.'
'Hancock, Robert D.'

_publ_section_title
;
 The Effect of \p Contacts between Metal Ions and Fluorophores on the
 Fluorescence of PET Sensors: Implications for Sensor Design for Cations
 and Anions.
;
_journal_issue 17
_journal_name_full 'Inorganic chemistry'
_journal_page_first 9014
_journal_page_last 9026
_journal_paper_doi 10.1021/ic5008632
_journal_volume 53
_journal_year 2014
_chemical_formula_moiety 'C27 H23 Ag N4 O3, C H4 O'
_chemical_formula_sum 'C28 H27 Ag N4 O4'
_chemical_formula_weight 591.40
_chemical_name_systematic
;
 ?
;
_space_group_crystal_system monoclinic
_space_group_IT_number 14
_space_group_name_Hall '-P 2yn'
_space_group_name_H-M_alt 'P 1 21/n 1'
_symmetry_space_group_name_Hall '-P 2yn'
_symmetry_space_group_name_H-M 'P 1 21/n 1'
_atom_sites_solution_hydrogens geom
_atom_sites_solution_primary direct
_audit_creation_date 2013-10-08
_audit_creation_method
;
Olex2 1.2
(compiled 2013.09.17 svn.r2790 for OlexSys, GUI svn.r4601)
;
_cell_angle_alpha 90
_cell_angle_beta 104.991(8)
_cell_angle_gamma 90
_cell_formula_units_Z 4
_cell_length_a 10.7630(19)
_cell_length_b 17.963(3)
_cell_length_c 13.180(2)
_cell_measurement_reflns_used 9764
_cell_measurement_temperature 110(2)
_cell_measurement_theta_max 34.32
_cell_measurement_theta_min 2.268
_cell_volume 2461.4(7)
_computing_cell_refinement 'APEXII (Bruker, 2013)'
_computing_data_collection 'APEXII (Bruker, 2013)'
_computing_data_reduction 'SAINT (Bruker, 2013)'
_computing_molecular_graphics
;
O. V. Dolomanov, L. J. Bourhis, R. J. Gildea, J. A. K. Howard and H. Puschmann,
OLEX2: a complete structure solution, refinement and analysis program.
J. Appl. Cryst. (2009). 42, 339-341.
;
_computing_publication_material
;
O. V. Dolomanov, L. J. Bourhis, R. J. Gildea, J. A. K. Howard and H. Puschmann,
OLEX2: a complete structure solution, refinement and analysis program.
J. Appl. Cryst. (2009). 42, 339-341.
;
_computing_structure_refinement
;
SHELX, G.M. Sheldrick, Acta Cryst.
(2008). A64, 112-122
;
_computing_structure_solution
;
SHELX, G.M. Sheldrick, Acta Cryst.
(2008). A64, 112-122
;
_diffrn_ambient_temperature 110.0
_diffrn_detector 'CCD area detector'
_diffrn_detector_area_resol_mean 8
_diffrn_detector_type 'Bruker APEX2 area detector'
_diffrn_measured_fraction_theta_full 1.000
_diffrn_measured_fraction_theta_max 0.981
_diffrn_measurement_device 'three-circle diffractometer'
_diffrn_measurement_device_type 'Bruker APEX-II CCD'
_diffrn_measurement_method '\f and \w scans'
_diffrn_radiation_monochromator graphite
_diffrn_radiation_probe x-ray
_diffrn_radiation_type MoK\a
_diffrn_radiation_wavelength 0.71073
_diffrn_radiation_xray_symbol K-L~3~
_diffrn_reflns_av_R_equivalents 0.0734
_diffrn_reflns_av_unetI/netI 0.0362
_diffrn_reflns_Laue_measured_fraction_full 1.000
_diffrn_reflns_Laue_measured_fraction_max 0.981
_diffrn_reflns_limit_h_max 18
_diffrn_reflns_limit_h_min -18
_diffrn_reflns_limit_k_max 31
_diffrn_reflns_limit_k_min -31
_diffrn_reflns_limit_l_max 22
_diffrn_reflns_limit_l_min -22
_diffrn_reflns_number 158623
_diffrn_reflns_point_group_measured_fraction_full 1.000
_diffrn_reflns_point_group_measured_fraction_max 0.981
_diffrn_reflns_theta_full 25.242
_diffrn_reflns_theta_max 38.559
_diffrn_reflns_theta_min 1.961
_diffrn_source 'sealed X-ray tube'
_exptl_absorpt_coefficient_mu 0.862
_exptl_absorpt_correction_T_max 0.7476
_exptl_absorpt_correction_T_min 0.6179
_exptl_absorpt_correction_type multi-scan
_exptl_absorpt_process_details
'SADABS-2012/1 (Bruker,2012) was used for absorption correction. wR2(int) was 0.1311 before and 0.0715 after correction. The Ratio of minimum to maximum transmission is 0.8265. The \l/2 correction factor is 0.0015.'
_exptl_crystal_colour colorless
_exptl_crystal_density_diffrn 1.596
_exptl_crystal_description plate
_exptl_crystal_F_000 1208
_exptl_crystal_size_max 0.552
_exptl_crystal_size_mid 0.479
_exptl_crystal_size_min 0.05
_refine_diff_density_max 1.126
_refine_diff_density_min -1.886
_refine_diff_density_rms 0.117
_refine_ls_extinction_method none
_refine_ls_goodness_of_fit_ref 1.045
_refine_ls_hydrogen_treatment constr
_refine_ls_matrix_type full
_refine_ls_number_parameters 336
_refine_ls_number_reflns 13632
_refine_ls_number_restraints 0
_refine_ls_restrained_S_all 1.045
_refine_ls_R_factor_all 0.0711
_refine_ls_R_factor_gt 0.0390
_refine_ls_shift/su_max 0.001
_refine_ls_shift/su_mean 0.000
_refine_ls_structure_factor_coef Fsqd
_refine_ls_weighting_details 'w=1/[\s^2^(Fo^2^)+(0.0242P)^2^+2.6289P] where P=(Fo^2^+2Fc^2^)/3'
_refine_ls_weighting_scheme calc
_refine_ls_wR_factor_gt 0.0783
_refine_ls_wR_factor_ref 0.0927
_reflns_Friedel_coverage 0.000
_reflns_number_gt 9470
_reflns_number_total 13632
_reflns_threshold_expression 'I > 2\s(I)'
_cod_data_source_file ic5008632_si_002.cif
_cod_data_source_block rh103
_cod_depositor_comments 'Adding full bibliography for 4340907--4340911.cif.'
_cod_original_cell_volume 2461.5(7)
_cod_database_code 4340908
_shelxl_version_number 2013-4
_shelx_space_group_comment
;
The symmetry employed for this shelxl refinement is uniquely defined
by the following loop, which should always be used as a source of
symmetry information in preference to the above space-group names.
They are only intended as comments.
;
_shelx_estimated_absorpt_t_max 0.958
_shelx_estimated_absorpt_t_min 0.647
_olex2_refinement_description
;
1. Fixed Uiso
 At 1.2 times of:
  All C(H) groups, All C(H,H) groups
 At 1.5 times of:
  All C(H,H,H) groups, All O(H) groups
2.a Secondary CH2 refined with riding coordinates:
 C6(H6A,H6B), C7(H7A,H7B), C13(H13A,H13B)
2.b Aromatic/amide H refined with riding coordinates:
 C2(H2), C3(H3), C4(H4), C5(H5), C9(H9), C10(H10), C11(H11), C12(H12),
 C16(H16), C17(H17), C18(H18), C19(H19), C21(H21), C23(H23), C24(H24), C25(H25),
  C26(H26)
2.c Idealised Me refined as rotating group:
 C28(H28A,H28B,H28C)
2.d Idealised tetrahedral OH refined as rotating group:
 O4(H4A)
;

loop_
_space_group_symop_operation_xyz
'x, y, z'
'-x+1/2, y+1/2, -z+1/2'
'-x, -y, -z'
'x-1/2, -y-1/2, z-1/2'

loop_
_atom_site_label
_atom_site_type_symbol
_atom_site_fract_x
_atom_site_fract_y
_atom_site_fract_z
_atom_site_U_iso_or_equiv
_atom_site_adp_type
_atom_site_occupancy
_atom_site_site_symmetry_order
_atom_site_calc_flag
_atom_site_refinement_flags_posn
_atom_site_refinement_flags_adp
Ag01 Ag 0.92505(2) 0.02966(2) 0.88307(2) 0.02381(3) Uani 1 1 d . .
O1 O 0.72442(16) 0.12814(9) 0.86036(13) 0.0459(4) Uani 1 1 d . .
O2 O 0.67625(18) 0.01454(8) 0.87933(12) 0.0422(4) Uani 1 1 d . .
O3 O 0.52640(14) 0.09338(12) 0.81117(14) 0.0523(5) Uani 1 1 d . .
O4 O 0.45269(17) -0.08350(9) 0.82244(13) 0.0436(4) Uani 1 1 d . .
H4A H 0.4990 -0.0460 0.8215 0.065 Uiso 1 1 calc R U
N1 N 1.03435(13) 0.13218(7) 0.85178(11) 0.0208(2) Uani 1 1 d . .
N2 N 1.12059(12) -0.01434(7) 0.81389(10) 0.0184(2) Uani 1 1 d . .
N3 N 0.93309(13) -0.09821(7) 0.89250(11) 0.0215(2) Uani 1 1 d . .
N4 N 0.64093(14) 0.07949(8) 0.85013(11) 0.0238(2) Uani 1 1 d . .
C1 C 1.15330(15) 0.12247(8) 0.83904(12) 0.0195(2) Uani 1 1 d . .
C2 C 1.22363(16) 0.18173(9) 0.81345(13) 0.0236(3) Uani 1 1 d . .
H2 H 1.3086 0.1741 0.8070 0.028 Uiso 1 1 calc R U
C3 C 1.16792(18) 0.25171(9) 0.79764(14) 0.0275(3) Uani 1 1 d . .
H3 H 1.2140 0.2925 0.7795 0.033 Uiso 1 1 calc R U
C4 C 1.04411(18) 0.26161(9) 0.80862(15) 0.0279(3) Uani 1 1 d . .
H4 H 1.0035 0.3089 0.7974 0.033 Uiso 1 1 calc R U
C5 C 0.98141(17) 0.20049(9) 0.83638(14) 0.0253(3) Uani 1 1 d . .
H5 H 0.8971 0.2071 0.8449 0.030 Uiso 1 1 calc R U
C6 C 1.21184(15) 0.04537(8) 0.85826(13) 0.0207(3) Uani 1 1 d . .
H6A H 1.2861 0.0425 0.8271 0.025 Uiso 1 1 calc R U
H6B H 1.2444 0.0374 0.9349 0.025 Uiso 1 1 calc R U
C7 C 1.15059(15) -0.08481(8) 0.87217(13) 0.0221(3) Uani 1 1 d . .
H7A H 1.1907 -0.0739 0.9471 0.027 Uiso 1 1 calc R U
H7B H 1.2133 -0.1134 0.8444 0.027 Uiso 1 1 calc R U
C8 C 1.03112(15) -0.13119(8) 0.86294(12) 0.0208(3) Uani 1 1 d . .
C9 C 1.02245(18) -0.20414(9) 0.82649(15) 0.0277(3) Uani 1 1 d . .
H9 H 1.0924 -0.2261 0.8057 0.033 Uiso 1 1 calc R U
C10 C 0.9111(2) -0.24479(9) 0.82057(16) 0.0319(4) Uani 1 1 d . .
H10 H 0.9033 -0.2945 0.7952 0.038 Uiso 1 1 calc R U
C11 C 0.81144(18) -0.21136(9) 0.85248(15) 0.0285(3) Uani 1 1 d . .
H11 H 0.7346 -0.2380 0.8506 0.034 Uiso 1 1 calc R U
C12 C 0.82618(17) -0.13840(9) 0.88717(14) 0.0256(3) Uani 1 1 d . .
H12 H 0.7573 -0.1155 0.9083 0.031 Uiso 1 1 calc R U
C13 C 1.10893(15) -0.02682(8) 0.70032(12) 0.0210(2) Uani 1 1 d . .
H13A H 1.0644 -0.0747 0.6789 0.025 Uiso 1 1 calc R U
H13B H 1.1961 -0.0305 0.6889 0.025 Uiso 1 1 calc R U
C14 C 1.03574(15) 0.03479(8) 0.63216(11) 0.0206(2) Uani 1 1 d . .
C15 C 1.09887(16) 0.08931(9) 0.58658(12) 0.0231(3) Uani 1 1 d . .
C16 C 1.23500(18) 0.09033(10) 0.59804(14) 0.0275(3) Uani 1 1 d . .
H16 H 1.2870 0.0521 0.6374 0.033 Uiso 1 1 calc R U
C17 C 1.2915(2) 0.14513(11) 0.55354(16) 0.0350(4) Uani 1 1 d . .
H17 H 1.3821 0.1446 0.5634 0.042 Uiso 1 1 calc R U
C18 C 1.2178(2) 0.20265(12) 0.49295(17) 0.0397(5) Uani 1 1 d . .
H18 H 1.2587 0.2400 0.4620 0.048 Uiso 1 1 calc R U
C19 C 1.0888(2) 0.20400(11) 0.47943(15) 0.0367(4) Uani 1 1 d . .
H19 H 1.0395 0.2424 0.4382 0.044 Uiso 1 1 calc R U
C20 C 1.02490(19) 0.14875(9) 0.52609(13) 0.0282(3) Uani 1 1 d . .
C21 C 0.8929(2) 0.15186(10) 0.51470(14) 0.0313(4) Uani 1 1 d . .
H21 H 0.8452 0.1920 0.4765 0.038 Uiso 1 1 calc R U
C22 C 0.82873(18) 0.09799(10) 0.55753(13) 0.0280(3) Uani 1 1 d . .
C23 C 0.69223(19) 0.10074(12) 0.54415(16) 0.0364(4) Uani 1 1 d . .
H23 H 0.6442 0.1403 0.5049 0.044 Uiso 1 1 calc R U
C24 C 0.6302(2) 0.04803(13) 0.58629(17) 0.0383(4) Uani 1 1 d . .
H24 H 0.5400 0.0517 0.5780 0.046 Uiso 1 1 calc R U
C25 C 0.69995(18) -0.01254(12) 0.64264(15) 0.0322(4) Uani 1 1 d . .
H25 H 0.6560 -0.0498 0.6709 0.039 Uiso 1 1 calc R U
C26 C 0.83036(17) -0.01764(10) 0.65662(14) 0.0270(3) Uani 1 1 d . .
H26 H 0.8752 -0.0589 0.6941 0.032 Uiso 1 1 calc R U
C27 C 0.90095(16) 0.03763(9) 0.61626(12) 0.0231(3) Uani 1 1 d . .
C28 C 0.4850(2) -0.11489(16) 0.9237(2) 0.0473(6) Uani 1 1 d . .
H28A H 0.4234 -0.1543 0.9275 0.071 Uiso 1 1 calc R U
H28B H 0.4821 -0.0763 0.9756 0.071 Uiso 1 1 calc R U
H28C H 0.5718 -0.1359 0.9386 0.071 Uiso 1 1 calc R U

loop_
_atom_site_aniso_label
_atom_site_aniso_U_11
_atom_site_aniso_U_22
_atom_site_aniso_U_33
_atom_site_aniso_U_23
_atom_site_aniso_U_13
_atom_site_aniso_U_12
Ag01 0.02488(6) 0.01584(4) 0.03459(7) -0.00137(4) 0.01472(5) 0.00008(4)
O1 0.0461(9) 0.0400(8) 0.0460(9) 0.0098(7) 0.0017(7) -0.0202(7)
O2 0.0692(11) 0.0207(6) 0.0348(7) 0.0028(5) 0.0103(7) 0.0069(6)
O3 0.0215(7) 0.0864(14) 0.0484(9) 0.0170(9) 0.0081(6) 0.0093(8)
O4 0.0472(9) 0.0339(7) 0.0487(9) -0.0084(7) 0.0106(7) -0.0116(7)
N1 0.0217(6) 0.0173(5) 0.0233(6) -0.0021(4) 0.0057(5) 0.0002(4)
N2 0.0198(5) 0.0154(4) 0.0189(5) -0.0007(4) 0.0031(4) 0.0002(4)
N3 0.0262(6) 0.0168(5) 0.0240(6) -0.0023(4) 0.0108(5) -0.0013(4)
N4 0.0232(6) 0.0246(6) 0.0248(6) 0.0027(5) 0.0082(5) 0.0011(5)
C1 0.0214(6) 0.0184(5) 0.0176(6) -0.0024(5) 0.0031(5) -0.0018(5)
C2 0.0253(7) 0.0217(6) 0.0236(7) -0.0026(5) 0.0062(6) -0.0048(5)
C3 0.0339(9) 0.0202(6) 0.0272(8) 0.0001(6) 0.0060(7) -0.0067(6)
C4 0.0336(8) 0.0169(6) 0.0312(8) 0.0007(6) 0.0046(7) 0.0014(6)
C5 0.0258(7) 0.0194(6) 0.0307(8) -0.0014(6) 0.0072(6) 0.0016(5)
C6 0.0193(6) 0.0183(5) 0.0231(7) -0.0017(5) 0.0032(5) -0.0012(4)
C7 0.0199(6) 0.0197(6) 0.0255(7) 0.0020(5) 0.0035(5) 0.0033(5)
C8 0.0240(7) 0.0166(5) 0.0214(6) 0.0002(5) 0.0048(5) 0.0021(5)
C9 0.0337(9) 0.0173(6) 0.0331(8) -0.0018(6) 0.0105(7) 0.0026(6)
C10 0.0404(10) 0.0181(6) 0.0369(9) -0.0050(6) 0.0093(8) -0.0032(6)
C11 0.0301(8) 0.0216(6) 0.0324(8) -0.0006(6) 0.0055(7) -0.0060(6)
C12 0.0257(7) 0.0217(6) 0.0308(8) 0.0008(6) 0.0098(6) -0.0025(5)
C13 0.0247(6) 0.0187(5) 0.0192(6) -0.0033(5) 0.0052(5) 0.0022(5)
C14 0.0245(6) 0.0203(6) 0.0157(5) -0.0033(5) 0.0029(5) 0.0023(5)
C15 0.0300(8) 0.0218(6) 0.0170(6) -0.0038(5) 0.0055(5) 0.0009(5)
C16 0.0332(8) 0.0258(7) 0.0255(7) -0.0039(6) 0.0112(6) -0.0012(6)
C17 0.0437(11) 0.0304(8) 0.0360(10) -0.0071(7) 0.0194(8) -0.0074(8)
C18 0.0603(14) 0.0294(8) 0.0335(10) 0.0002(7) 0.0191(9) -0.0086(9)
C19 0.0588(13) 0.0254(8) 0.0248(8) 0.0023(6) 0.0088(8) -0.0010(8)
C20 0.0409(10) 0.0230(7) 0.0182(6) -0.0017(5) 0.0028(6) 0.0013(6)
C21 0.0403(10) 0.0265(7) 0.0210(7) -0.0011(6) -0.0032(7) 0.0076(7)
C22 0.0308(8) 0.0278(7) 0.0212(7) -0.0055(6) -0.0009(6) 0.0068(6)
C23 0.0301(9) 0.0386(10) 0.0334(9) -0.0095(8) -0.0045(7) 0.0113(7)
C24 0.0252(8) 0.0469(11) 0.0388(10) -0.0163(9) 0.0011(7) 0.0052(8)
C25 0.0254(8) 0.0404(9) 0.0303(8) -0.0118(7) 0.0063(7) -0.0023(7)
C26 0.0264(7) 0.0305(8) 0.0220(7) -0.0067(6) 0.0025(6) 0.0000(6)
C27 0.0265(7) 0.0245(7) 0.0163(6) -0.0051(5) 0.0019(5) 0.0027(5)
C28 0.0260(9) 0.0634(15) 0.0526(14) 0.0040(12) 0.0103(9) -0.0041(9)

loop_
_atom_type_symbol
_atom_type_description
_atom_type_scat_dispersion_real
_atom_type_scat_dispersion_imag
_atom_type_scat_source
C C 0.0033 0.0016 'International Tables Vol C Tables 4.2.6.8 and 6.1.1.4'
H H 0.0000 0.0000 'International Tables Vol C Tables 4.2.6.8 and 6.1.1.4'
Ag Ag -0.8971 1.1015 'International Tables Vol C Tables 4.2.6.8 and 6.1.1.4'
N N 0.0061 0.0033 'International Tables Vol C Tables 4.2.6.8 and 6.1.1.4'
O O 0.0106 0.0060 'International Tables Vol C Tables 4.2.6.8 and 6.1.1.4'

loop_
_geom_angle_atom_site_label_1
_geom_angle_atom_site_label_2
_geom_angle_atom_site_label_3
_geom_angle
_geom_angle_site_symmetry_3
O1 Ag01 Ag01 119.70(4) 3_757
O2 Ag01 Ag01 103.40(3) 3_757
O2 Ag01 O1 46.34(4) .
N1 Ag01 Ag01 106.39(4) 3_757
N1 Ag01 O1 83.57(5) .
N1 Ag01 O2 129.69(4) .
N1 Ag01 N2 71.49(4) .
N1 Ag01 N3 143.35(5) .
N2 Ag01 Ag01 89.13(3) 3_757
N2 Ag01 O1 146.61(4) .
N2 Ag01 O2 148.33(4) .
N3 Ag01 Ag01 67.72(4) 3_757
N3 Ag01 O1 131.78(5) .
N3 Ag01 O2 85.60(4) .
N3 Ag01 N2 72.27(4) .
N4 O1 Ag01 94.90(12) .
N4 O2 Ag01 97.66(11) .
C28 O4 H4A 109.5 .
C1 N1 Ag01 118.05(10) .
C1 N1 C5 118.62(14) .
C5 N1 Ag01 123.07(11) .
C6 N2 Ag01 98.94(8) .
C6 N2 C7 112.70(12) .
C6 N2 C13 112.60(12) .
C7 N2 Ag01 99.51(9) .
C7 N2 C13 110.23(12) .
C13 N2 Ag01 121.95(9) .
C8 N3 Ag01 116.29(10) .
C12 N3 Ag01 120.89(11) .
C12 N3 C8 118.08(14) .
O1 N4 O2 118.01(17) .
O3 N4 O1 121.55(17) .
O3 N4 O2 120.44(17) .
N1 C1 C2 121.59(14) .
N1 C1 C6 117.76(13) .
C2 C1 C6 120.59(14) .
C1 C2 H2 120.4 .
C3 C2 C1 119.17(16) .
C3 C2 H2 120.4 .
C2 C3 H3 120.3 .
C2 C3 C4 119.36(15) .
C4 C3 H3 120.3 .
C3 C4 H4 120.9 .
C5 C4 C3 118.16(15) .
C5 C4 H4 120.9 .
N1 C5 C4 123.07(16) .
N1 C5 H5 118.5 .
C4 C5 H5 118.5 .
N2 C6 C1 113.22(12) .
N2 C6 H6A 108.9 .
N2 C6 H6B 108.9 .
C1 C6 H6A 108.9 .
C1 C6 H6B 108.9 .
H6A C6 H6B 107.7 .
N2 C7 H7A 109.3 .
N2 C7 H7B 109.3 .
N2 C7 C8 111.40(12) .
H7A C7 H7B 108.0 .
C8 C7 H7A 109.3 .
C8 C7 H7B 109.3 .
N3 C8 C7 116.53(13) .
N3 C8 C9 121.64(15) .
C9 C8 C7 121.83(14) .
C8 C9 H9 120.2 .
C10 C9 C8 119.66(16) .
C10 C9 H9 120.2 .
C9 C10 H10 120.7 .
C11 C10 C9 118.66(16) .
C11 C10 H10 120.7 .
C10 C11 H11 120.7 .
C12 C11 C10 118.63(16) .
C12 C11 H11 120.7 .
N3 C12 C11 123.32(16) .
N3 C12 H12 118.3 .
C11 C12 H12 118.3 .
N2 C13 H13A 109.1 .
N2 C13 H13B 109.1 .
N2 C13 C14 112.54(12) .
H13A C13 H13B 107.8 .
C14 C13 H13A 109.1 .
C14 C13 H13B 109.1 .
C15 C14 C13 121.77(14) .
C15 C14 C27 120.06(14) .
C27 C14 C13 118.16(14) .
C14 C15 C16 123.73(15) .
C14 C15 C20 119.41(16) .
C16 C15 C20 116.85(16) .
C15 C16 H16 119.3 .
C17 C16 C15 121.33(18) .
C17 C16 H16 119.3 .
C16 C17 H17 119.3 .
C16 C17 C18 121.4(2) .
C18 C17 H17 119.3 .
C17 C18 H18 120.2 .
C19 C18 C17 119.52(19) .
C19 C18 H18 120.2 .
C18 C19 H19 119.3 .
C18 C19 C20 121.37(19) .
C20 C19 H19 119.3 .
C19 C20 C15 119.49(18) .
C21 C20 C15 119.46(17) .
C21 C20 C19 121.05(17) .
C20 C21 H21 119.0 .
C20 C21 C22 121.95(16) .
C22 C21 H21 119.0 .
C21 C22 C23 121.78(17) .
C21 C22 C27 119.14(17) .
C23 C22 C27 119.08(18) .
C22 C23 H23 119.3 .
C24 C23 C22 121.48(19) .
C24 C23 H23 119.3 .
C23 C24 H24 120.0 .
C23 C24 C25 119.96(19) .
C25 C24 H24 120.0 .
C24 C25 H25 119.8 .
C26 C25 C24 120.5(2) .
C26 C25 H25 119.8 .
C25 C26 H26 119.1 .
C25 C26 C27 121.77(18) .
C27 C26 H26 119.1 .
C14 C27 C22 119.91(16) .
C14 C27 C26 122.87(15) .
C26 C27 C22 117.22(16) .
O4 C28 H28A 109.5 .
O4 C28 H28B 109.5 .
O4 C28 H28C 109.5 .
H28A C28 H28B 109.5 .
H28A C28 H28C 109.5 .
H28B C28 H28C 109.5 .

loop_
_geom_bond_atom_site_label_1
_geom_bond_atom_site_label_2
_geom_bond_distance
_geom_bond_site_symmetry_2
Ag01 Ag01 3.2659(6) 3_757
Ag01 O1 2.7472(19) .
Ag01 O2 2.679(2) .
Ag01 N1 2.2796(13) .
Ag01 N2 2.6227(13) .
Ag01 N3 2.3007(13) .
O1 N4 1.236(2) .
O2 N4 1.2563(19) .
O3 N4 1.232(2) .
O4 H4A 0.8400 .
O4 C28 1.407(3) .
N1 C1 1.345(2) .
N1 C5 1.346(2) .
N2 C6 1.4698(19) .
N2 C7 1.4724(19) .
N2 C13 1.486(2) .
N3 C8 1.352(2) .
N3 C12 1.345(2) .
C1 C2 1.397(2) .
C1 C6 1.515(2) .
C2 H2 0.9500 .
C2 C3 1.385(2) .
C3 H3 0.9500 .
C3 C4 1.389(3) .
C4 H4 0.9500 .
C4 C5 1.387(2) .
C5 H5 0.9500 .
C6 H6A 0.9900 .
C6 H6B 0.9900 .
C7 H7A 0.9900 .
C7 H7B 0.9900 .
C7 C8 1.510(2) .
C8 C9 1.391(2) .
C9 H9 0.9500 .
C9 C10 1.389(3) .
C10 H10 0.9500 .
C10 C11 1.386(3) .
C11 H11 0.9500 .
C11 C12 1.384(2) .
C12 H12 0.9500 .
C13 H13A 0.9900 .
C13 H13B 0.9900 .
C13 C14 1.512(2) .
C14 C15 1.412(2) .
C14 C27 1.412(2) .
C15 C16 1.434(3) .
C15 C20 1.443(2) .
C16 H16 0.9500 .
C16 C17 1.366(3) .
C17 H17 0.9500 .
C17 C18 1.417(3) .
C18 H18 0.9500 .
C18 C19 1.354(3) .
C19 H19 0.9500 .
C19 C20 1.433(3) .
C20 C21 1.390(3) .
C21 H21 0.9500 .
C21 C22 1.391(3) .
C22 C23 1.435(3) .
C22 C27 1.438(2) .
C23 H23 0.9500 .
C23 C24 1.358(3) .
C24 H24 0.9500 .
C24 C25 1.418(3) .
C25 H25 0.9500 .
C25 C26 1.371(3) .
C26 H26 0.9500 .
C26 C27 1.433(3) .
C28 H28A 0.9800 .
C28 H28B 0.9800 .
C28 H28C 0.9800 .

loop_
_geom_hbond_atom_site_label_D
_geom_hbond_atom_site_label_H
_geom_hbond_atom_site_label_A
_geom_hbond_distance_DH
_geom_hbond_distance_HA
_geom_hbond_distance_DA
_geom_hbond_angle_DHA
O4 H4A O2 0.84 2.16 2.919(2) 150.8
O4 H4A O3 0.84 2.53 3.287(3) 150.8

loop_
_geom_torsion_atom_site_label_1
_geom_torsion_atom_site_label_2
_geom_torsion_atom_site_label_3
_geom_torsion_atom_site_label_4
_geom_torsion
Ag01 O1 N4 O2 17.60(17)
Ag01 O1 N4 O3 -161.38(15)
Ag01 O2 N4 O1 -18.16(17)
Ag01 O2 N4 O3 160.83(15)
Ag01 N1 C1 C2 176.14(11)
Ag01 N1 C1 C6 -6.60(18)
Ag01 N1 C5 C4 -174.38(13)
Ag01 N2 C6 C1 -47.36(13)
Ag01 N2 C7 C8 48.46(13)
Ag01 N2 C13 C14 44.55(16)
Ag01 N3 C8 C7 25.36(18)
Ag01 N3 C8 C9 -154.97(13)
Ag01 N3 C12 C11 154.33(14)
N1 C1 C2 C3 -2.0(2)
N1 C1 C6 N2 42.56(19)
N2 C7 C8 N3 -55.54(19)
N2 C7 C8 C9 124.80(16)
N2 C13 C14 C15 104.58(16)
N2 C13 C14 C27 -74.25(17)
N3 C8 C9 C10 -0.4(3)
C1 N1 C5 C4 -0.4(3)
C1 C2 C3 C4 0.7(3)
C2 C1 C6 N2 -140.15(15)
C2 C3 C4 C5 0.7(3)
C3 C4 C5 N1 -0.9(3)
C5 N1 C1 C2 1.9(2)
C5 N1 C1 C6 179.16(14)
C6 N2 C7 C8 152.40(13)
C6 N2 C13 C14 -72.72(16)
C6 C1 C2 C3 -179.21(15)
C7 N2 C6 C1 -151.66(13)
C7 N2 C13 C14 160.48(13)
C7 C8 C9 C10 179.26(17)
C8 N3 C12 C11 -0.4(3)
C8 C9 C10 C11 -0.7(3)
C9 C10 C11 C12 1.1(3)
C10 C11 C12 N3 -0.6(3)
C12 N3 C8 C7 -178.76(15)
C12 N3 C8 C9 0.9(2)
C13 N2 C6 C1 82.87(15)
C13 N2 C7 C8 -80.86(15)
C13 C14 C15 C16 1.7(2)
C13 C14 C15 C20 -177.25(14)
C13 C14 C27 C22 176.05(13)
C13 C14 C27 C26 -3.8(2)
C14 C15 C16 C17 -178.97(16)
C14 C15 C20 C19 -179.77(15)
C14 C15 C20 C21 0.8(2)
C15 C14 C27 C22 -2.8(2)
C15 C14 C27 C26 177.35(14)
C15 C16 C17 C18 -0.9(3)
C15 C20 C21 C22 -1.9(3)
C16 C15 C20 C19 1.2(2)
C16 C15 C20 C21 -178.24(15)
C16 C17 C18 C19 0.6(3)
C17 C18 C19 C20 0.6(3)
C18 C19 C20 C15 -1.6(3)
C18 C19 C20 C21 177.89(18)
C19 C20 C21 C22 178.67(17)
C20 C15 C16 C17 0.0(2)
C20 C21 C22 C23 -178.96(17)
C20 C21 C22 C27 0.6(3)
C21 C22 C23 C24 -179.91(18)
C21 C22 C27 C14 1.7(2)
C21 C22 C27 C26 -178.41(15)
C22 C23 C24 C25 -1.7(3)
C23 C22 C27 C14 -178.67(15)
C23 C22 C27 C26 1.2(2)
C23 C24 C25 C26 1.2(3)
C24 C25 C26 C27 0.6(3)
C25 C26 C27 C14 178.14(16)
C25 C26 C27 C22 -1.7(2)
C27 C14 C15 C16 -179.52(15)
C27 C14 C15 C20 1.6(2)
C27 C22 C23 C24 0.5(3)
